data_4036456
loop_
_publ_author_name
'Wang, Chen'
'Xu, Qing-Wen'
'Zhang, Wei-Ning'
'Peng, Qian'
'Zhao, Cui-Hua'

_publ_section_title
;
 Charge-Transfer Emission in Organoboron-Based Biphenyls: Effect of
 Substitution Position and Conformation.
;
_journal_issue 21
_journal_name_full 'The Journal of organic chemistry'
_journal_page_first 10914
_journal_page_last 10924
_journal_paper_doi 10.1021/acs.joc.5b02038
_journal_volume 80
_journal_year 2015
_chemical_formula_moiety 'C44 H44 B N'
_chemical_formula_sum 'C44 H44 B N'
_chemical_formula_weight 597.61
_space_group_crystal_system triclinic
_space_group_IT_number 2
_space_group_name_Hall '-P 1'
_space_group_name_H-M_alt 'P -1'
_atom_sites_solution_hydrogens geom
_audit_creation_date 2015-01-08
_audit_creation_method
;
Olex2 1.2
(compiled 2014.12.26 svn.r3119 for OlexSys, GUI svn.r4975)
;
_cell_angle_alpha 70.654(6)
_cell_angle_beta 81.590(6)
_cell_angle_gamma 89.144(6)
_cell_formula_units_Z 2
_cell_length_a 8.512(2)
_cell_length_b 12.728(4)
_cell_length_c 17.319(5)
_cell_measurement_reflns_used 613
_cell_measurement_temperature 293(2)
_cell_measurement_theta_max 18.639
_cell_measurement_theta_min 2.421
_cell_volume 1750.2(9)
_computing_cell_refinement 'SAINT v7.23A (Bruker, 2003)'
_computing_data_reduction 'SAINT v7.23A (Bruker, 2003)'
_computing_molecular_graphics 'Olex2 (Dolomanov et al., 2009)'
_computing_publication_material 'Olex2 (Dolomanov et al., 2009)'
_computing_structure_refinement 'ShelXL (Sheldrick, 2008)'
_diffrn_ambient_temperature 293(2)
_diffrn_measured_fraction_theta_full 0.965
_diffrn_measured_fraction_theta_max 0.991
_diffrn_radiation_type MoK\a
_diffrn_radiation_wavelength 0.710
_diffrn_reflns_av_R_equivalents 0.0538
_diffrn_reflns_av_unetI/netI 0.1387
_diffrn_reflns_Laue_measured_fraction_full 0.965
_diffrn_reflns_Laue_measured_fraction_max 0.991
_diffrn_reflns_limit_h_max 10
_diffrn_reflns_limit_h_min -10
_diffrn_reflns_limit_k_max 15
_diffrn_reflns_limit_k_min -14
_diffrn_reflns_limit_l_max 20
_diffrn_reflns_limit_l_min -13
_diffrn_reflns_number 8853
_diffrn_reflns_point_group_measured_fraction_full 0.965
_diffrn_reflns_point_group_measured_fraction_max 0.991
_diffrn_reflns_theta_full 25.214
_diffrn_reflns_theta_max 24.997
_diffrn_reflns_theta_min 1.743
_exptl_absorpt_coefficient_mu 0.064
_exptl_crystal_density_diffrn 1.134
_exptl_crystal_density_method 'not measured'
_exptl_crystal_description block
_exptl_crystal_F_000 640
_exptl_crystal_size_max 0.20
_exptl_crystal_size_mid 0.20
_exptl_crystal_size_min 0.20
_refine_diff_density_max 0.245
_refine_diff_density_min -0.190
_refine_diff_density_rms 0.044
_refine_ls_extinction_coef 0.0150(19)
_refine_ls_extinction_expression Fc^*^=kFc[1+0.001xFc^2^\l^3^/sin(2\q)]^-1/4^
_refine_ls_extinction_method SHELXL
_refine_ls_goodness_of_fit_ref 0.905
_refine_ls_hydrogen_treatment constr
_refine_ls_matrix_type full
_refine_ls_number_parameters 422
_refine_ls_number_reflns 6126
_refine_ls_number_restraints 0
_refine_ls_restrained_S_all 0.905
_refine_ls_R_factor_all 0.1836
_refine_ls_R_factor_gt 0.0640
_refine_ls_shift/su_max 0.088
_refine_ls_shift/su_mean 0.002
_refine_ls_structure_factor_coef Fsqd
_refine_ls_weighting_details 'w=1/[\s^2^(Fo^2^)+(0.0711P)^2^] where P=(Fo^2^+2Fc^2^)/3'
_refine_ls_weighting_scheme calc
_refine_ls_wR_factor_gt 0.1317
_refine_ls_wR_factor_ref 0.1903
_reflns_Friedel_coverage 0.000
_reflns_number_gt 2351
_reflns_number_total 6126
_reflns_threshold_expression 'I > 2\s(I)'
_cod_data_source_file jo5b02038_si_002.cif
_cod_data_source_block p
_cod_original_cell_volume 1750.1(9)
_cod_database_code 4036456
_shelxl_version_number 2013-4
_shelx_space_group_comment
;
The symmetry employed for this shelxl refinement is uniquely defined
by the following loop, which should always be used as a source of
symmetry information in preference to the above space-group names.
They are only intended as comments.
;
_olex2_refinement_description
;
1. Fixed Uiso
 At 1.2 times of:
  All C(H) groups, All C(H,H) groups
 At 1.5 times of:
  All C(H,H,H) groups
2.a Secondary CH2 refined with riding coordinates:
 C31(H31A,H31B), C38(H38A,H38B)
2.b Aromatic/amide H refined with riding coordinates:
 C3(H3), C5(H5), C12(H12), C14(H14), C20(H20), C21(H21), C22(H22), C23(H23),
 C26(H26), C27(H27), C28(H28), C29(H29), C33(H33), C34(H34), C35(H35), C36(H36),
  C37(H37), C40(H40), C41(H41), C42(H42), C43(H43), C44(H44)
2.c Idealised Me refined as rotating group:
 C7(H7A,H7B,H7C), C8(H8A,H8B,H8C), C9(H9A,H9B,H9C), C16(H16A,H16B,H16C),
 C17(H17A,H17B,H17C), C18(H18A,H18B,H18C)
;
_olex2_submission_special_instructions 'No special instructions were received'

loop_
_space_group_symop_operation_xyz
'x, y, z'
'-x, -y, -z'

loop_
_atom_site_label
_atom_site_type_symbol
_atom_site_fract_x
_atom_site_fract_y
_atom_site_fract_z
_atom_site_U_iso_or_equiv
_atom_site_adp_type
_atom_site_occupancy
_atom_site_site_symmetry_order
_atom_site_calc_flag
_atom_site_refinement_flags_posn
N1 N 0.4824(3) 1.2055(2) 0.08113(18) 0.0479(8) Uani 1 1 d .
C1 C 0.2863(4) 0.7417(3) 0.3963(2) 0.0480(10) Uani 1 1 d .
C2 C 0.2321(5) 0.6561(3) 0.3723(2) 0.0569(11) Uani 1 1 d .
C3 C 0.2132(5) 0.5474(3) 0.4266(3) 0.0745(13) Uani 1 1 d .
H3 H 0.1738 0.4926 0.4094 0.089 Uiso 1 1 calc R
C4 C 0.2511(5) 0.5185(3) 0.5053(3) 0.0661(12) Uani 1 1 d .
C5 C 0.3042(5) 0.6017(4) 0.5298(3) 0.0682(13) Uani 1 1 d .
H5 H 0.3297 0.5839 0.5829 0.082 Uiso 1 1 calc R
C6 C 0.3211(4) 0.7118(3) 0.4779(3) 0.0582(11) Uani 1 1 d .
C7 C 0.3803(6) 0.7948(4) 0.5123(3) 0.0920(16) Uani 1 1 d .
H7A H 0.3790 0.7607 0.5709 0.138 Uiso 1 1 calc GR
H7B H 0.3130 0.8576 0.5021 0.138 Uiso 1 1 calc GR
H7C H 0.4870 0.8192 0.4861 0.138 Uiso 1 1 calc GR
C8 C 0.1831(5) 0.6769(3) 0.2877(3) 0.0817(14) Uani 1 1 d .
H8A H 0.1493 0.6077 0.2835 0.123 Uiso 1 1 calc GR
H8B H 0.2719 0.7088 0.2455 0.123 Uiso 1 1 calc GR
H8C H 0.0973 0.7274 0.2808 0.123 Uiso 1 1 calc GR
C9 C 0.2349(6) 0.3982(4) 0.5625(3) 0.1071(19) Uani 1 1 d .
H9A H 0.1329 0.3672 0.5623 0.161 Uiso 1 1 calc GR
H9B H 0.2446 0.3953 0.6177 0.161 Uiso 1 1 calc GR
H9C H 0.3171 0.3559 0.5437 0.161 Uiso 1 1 calc GR
C10 C 0.2554(4) 0.9699(3) 0.3553(2) 0.0467(10) Uani 1 1 d .
C11 C 0.0904(5) 0.9839(3) 0.3700(2) 0.0570(11) Uani 1 1 d .
C12 C 0.0364(5) 1.0846(4) 0.3771(3) 0.0741(13) Uani 1 1 d .
H12 H -0.0726 1.0945 0.3848 0.089 Uiso 1 1 calc R
C13 C 0.1373(7) 1.1696(4) 0.3730(3) 0.0775(14) Uani 1 1 d .
C14 C 0.2976(6) 1.1515(4) 0.3645(2) 0.0684(12) Uani 1 1 d .
H14 H 0.3676 1.2069 0.3645 0.082 Uiso 1 1 calc R
C15 C 0.3585(5) 1.0542(3) 0.3559(2) 0.0542(11) Uani 1 1 d .
C16 C 0.5352(4) 1.0395(3) 0.3545(2) 0.0675(12) Uani 1 1 d .
H16A H 0.5907 1.1096 0.3247 0.101 Uiso 1 1 calc GR
H16B H 0.5687 0.9861 0.3278 0.101 Uiso 1 1 calc GR
H16C H 0.5584 1.0134 0.4102 0.101 Uiso 1 1 calc GR
C17 C 0.0727(7) 1.2805(4) 0.3773(4) 0.130(2) Uani 1 1 d .
H17A H 0.0718 1.3314 0.3222 0.194 Uiso 1 1 calc GR
H17B H 0.1392 1.3112 0.4053 0.194 Uiso 1 1 calc GR
H17C H -0.0336 1.2686 0.4070 0.194 Uiso 1 1 calc GR
C18 C -0.0314(5) 0.8960(3) 0.3770(3) 0.0791(14) Uani 1 1 d .
H18A H -0.1188 0.8959 0.4188 0.119 Uiso 1 1 calc GR
H18B H 0.0157 0.8243 0.3917 0.119 Uiso 1 1 calc GR
H18C H -0.0690 0.9113 0.3249 0.119 Uiso 1 1 calc GR
C19 C 0.4370(4) 0.8790(3) 0.2517(2) 0.0455(10) Uani 1 1 d .
C20 C 0.5619(5) 0.8052(3) 0.2592(3) 0.0619(12) Uani 1 1 d .
H20 H 0.5638 0.7498 0.3100 0.074 Uiso 1 1 calc R
C21 C 0.6817(5) 0.8103(4) 0.1955(3) 0.0703(13) Uani 1 1 d .
H21 H 0.7639 0.7607 0.2039 0.084 Uiso 1 1 calc R
C22 C 0.6787(5) 0.8894(3) 0.1194(3) 0.0650(12) Uani 1 1 d .
H22 H 0.7578 0.8928 0.0754 0.078 Uiso 1 1 calc R
C23 C 0.5584(4) 0.9634(3) 0.1087(2) 0.0535(10) Uani 1 1 d .
H23 H 0.5571 1.0163 0.0567 0.064 Uiso 1 1 calc R
C24 C 0.4379(4) 0.9620(3) 0.1731(2) 0.0445(9) Uani 1 1 d .
C25 C 0.3058(4) 1.0401(3) 0.1513(2) 0.0443(9) Uani 1 1 d .
C26 C 0.1512(4) 0.9964(3) 0.1711(2) 0.0596(11) Uani 1 1 d .
H26 H 0.1338 0.9215 0.2027 0.071 Uiso 1 1 calc R
C27 C 0.0223(4) 1.0582(4) 0.1465(3) 0.0668(13) Uani 1 1 d .
H27 H -0.0798 1.0260 0.1622 0.080 Uiso 1 1 calc R
C28 C 0.0470(4) 1.1672(4) 0.0990(2) 0.0658(13) Uani 1 1 d .
H28 H -0.0382 1.2096 0.0801 0.079 Uiso 1 1 calc R
C29 C 0.1983(4) 1.2150(3) 0.0787(2) 0.0586(12) Uani 1 1 d .
H29 H 0.2130 1.2899 0.0468 0.070 Uiso 1 1 calc R
C30 C 0.3292(4) 1.1546(3) 0.1044(2) 0.0459(10) Uani 1 1 d .
C31 C 0.5758(4) 1.1999(3) 0.1462(2) 0.0515(10) Uani 1 1 d .
H31A H 0.6855 1.1890 0.1266 0.062 Uiso 1 1 calc R
H31B H 0.5393 1.1345 0.1934 0.062 Uiso 1 1 calc R
C33 C 0.5720(5) 1.2994(3) 0.1756(2) 0.0557(11) Uani 1 1 d .
C34 C 0.4364(6) 1.3595(4) 0.1807(3) 0.0771(13) Uani 1 1 d .
H33 H 0.3446 1.3396 0.1649 0.093 Uiso 1 1 calc R
C35 C 0.4367(8) 1.4493(4) 0.2093(3) 0.0970(17) Uani 1 1 d .
H34 H 0.3452 1.4897 0.2117 0.116 Uiso 1 1 calc R
C36 C 0.5686(9) 1.4788(5) 0.2337(3) 0.1043(19) Uani 1 1 d .
H35 H 0.5676 1.5389 0.2530 0.125 Uiso 1 1 calc R
C37 C 0.7029(7) 1.4197(5) 0.2296(3) 0.0952(17) Uani 1 1 d .
H36 H 0.7933 1.4387 0.2472 0.114 Uiso 1 1 calc R
C38 C 0.7049(5) 1.3319(4) 0.1995(3) 0.0713(13) Uani 1 1 d .
H37 H 0.7982 1.2939 0.1953 0.086 Uiso 1 1 calc R
C32 C 0.5117(4) 1.3035(3) 0.0068(2) 0.0548(11) Uani 1 1 d .
H38A H 0.4759 1.3689 0.0203 0.066 Uiso 1 1 calc R
H38B H 0.4508 1.2954 -0.0342 0.066 Uiso 1 1 calc R
C39 C 0.6859(4) 1.3200(3) -0.0293(2) 0.0498(10) Uani 1 1 d .
C44 C 0.7725(5) 1.4129(3) -0.0349(2) 0.0636(12) Uani 1 1 d .
H40 H 0.7243 1.4658 -0.0138 0.076 Uiso 1 1 calc R
C43 C 0.9309(5) 1.4295(4) -0.0715(3) 0.0707(13) Uani 1 1 d .
H41 H 0.9878 1.4935 -0.0757 0.085 Uiso 1 1 calc R
C42 C 1.0024(5) 1.3504(4) -0.1013(2) 0.0678(13) Uani 1 1 d .
H42 H 1.1084 1.3607 -0.1256 0.081 Uiso 1 1 calc R
C41 C 0.9186(5) 1.2568(4) -0.0955(2) 0.0652(12) Uani 1 1 d .
H43 H 0.9681 1.2031 -0.1153 0.078 Uiso 1 1 calc R
C40 C 0.7609(5) 1.2416(3) -0.0605(2) 0.0593(11) Uani 1 1 d .
H44 H 0.7041 1.1782 -0.0578 0.071 Uiso 1 1 calc R
B1 B 0.3197(5) 0.8640(4) 0.3345(3) 0.0468(11) Uani 1 1 d .

loop_
_atom_site_aniso_label
_atom_site_aniso_U_11
_atom_site_aniso_U_22
_atom_site_aniso_U_33
_atom_site_aniso_U_23
_atom_site_aniso_U_13
_atom_site_aniso_U_12
N1 0.0398(19) 0.048(2) 0.050(2) -0.0067(16) -0.0112(15) -0.0019(15)
C1 0.050(2) 0.051(3) 0.045(3) -0.017(2) -0.0101(18) 0.0061(19)
C2 0.076(3) 0.044(3) 0.055(3) -0.019(2) -0.016(2) 0.004(2)
C3 0.099(4) 0.049(3) 0.076(4) -0.018(3) -0.023(3) 0.004(2)
C4 0.074(3) 0.043(3) 0.069(3) -0.002(2) -0.012(2) 0.006(2)
C5 0.066(3) 0.071(3) 0.055(3) -0.004(3) -0.011(2) 0.003(2)
C6 0.057(3) 0.062(3) 0.054(3) -0.017(2) -0.009(2) 0.001(2)
C7 0.125(4) 0.091(4) 0.062(3) -0.020(3) -0.031(3) -0.016(3)
C8 0.124(4) 0.060(3) 0.069(3) -0.023(2) -0.032(3) -0.004(3)
C9 0.135(5) 0.063(3) 0.098(4) 0.010(3) -0.024(3) 0.005(3)
C10 0.047(2) 0.044(2) 0.050(3) -0.0169(19) -0.0082(18) -0.0009(19)
C11 0.051(3) 0.057(3) 0.062(3) -0.023(2) 0.001(2) 0.004(2)
C12 0.067(3) 0.070(3) 0.090(4) -0.037(3) -0.003(2) 0.018(3)
C13 0.096(4) 0.057(3) 0.087(4) -0.038(3) -0.007(3) 0.015(3)
C14 0.088(4) 0.058(3) 0.067(3) -0.029(2) -0.015(3) -0.005(3)
C15 0.066(3) 0.051(3) 0.048(3) -0.018(2) -0.011(2) 0.002(2)
C16 0.064(3) 0.076(3) 0.069(3) -0.026(2) -0.023(2) -0.011(2)
C17 0.157(6) 0.076(4) 0.177(6) -0.075(4) -0.015(4) 0.027(4)
C18 0.055(3) 0.075(3) 0.102(4) -0.029(3) 0.002(2) -0.003(2)
C19 0.045(2) 0.042(2) 0.052(3) -0.019(2) -0.0097(18) 0.0116(18)
C20 0.064(3) 0.054(3) 0.062(3) -0.013(2) -0.003(2) 0.018(2)
C21 0.065(3) 0.067(3) 0.075(3) -0.022(3) -0.002(2) 0.025(2)
C22 0.061(3) 0.067(3) 0.065(3) -0.027(3) 0.007(2) 0.014(2)
C23 0.054(3) 0.057(3) 0.048(3) -0.019(2) -0.002(2) 0.002(2)
C24 0.040(2) 0.048(2) 0.048(3) -0.021(2) -0.0046(18) 0.0004(18)
C25 0.039(2) 0.052(2) 0.045(2) -0.020(2) -0.0102(17) 0.0012(19)
C26 0.050(3) 0.060(3) 0.064(3) -0.013(2) -0.013(2) -0.005(2)
C27 0.037(2) 0.076(3) 0.077(3) -0.009(3) -0.014(2) -0.008(2)
C28 0.040(3) 0.082(3) 0.065(3) -0.009(3) -0.013(2) 0.009(2)
C29 0.044(2) 0.060(3) 0.062(3) -0.006(2) -0.010(2) 0.007(2)
C30 0.036(2) 0.053(3) 0.049(2) -0.017(2) -0.0101(18) 0.0046(19)
C31 0.043(2) 0.056(3) 0.055(3) -0.015(2) -0.0110(19) 0.0029(19)
C33 0.055(3) 0.055(3) 0.052(3) -0.013(2) -0.003(2) -0.006(2)
C34 0.085(4) 0.071(3) 0.082(3) -0.034(3) -0.016(3) 0.014(3)
C35 0.133(5) 0.075(4) 0.092(4) -0.040(3) -0.021(4) 0.024(4)
C36 0.163(7) 0.069(4) 0.087(4) -0.035(3) -0.019(4) -0.007(4)
C37 0.120(5) 0.079(4) 0.089(4) -0.029(3) -0.017(3) -0.034(4)
C38 0.071(3) 0.073(3) 0.067(3) -0.021(3) -0.006(2) -0.018(3)
C32 0.047(2) 0.051(2) 0.056(3) -0.006(2) -0.0034(19) 0.0093(19)
C39 0.049(2) 0.048(2) 0.047(3) -0.009(2) -0.0055(19) 0.004(2)
C44 0.063(3) 0.048(3) 0.072(3) -0.014(2) 0.002(2) 0.001(2)
C43 0.061(3) 0.071(3) 0.074(3) -0.019(3) 0.001(2) -0.023(2)
C42 0.054(3) 0.087(4) 0.061(3) -0.026(3) 0.000(2) -0.004(3)
C41 0.056(3) 0.078(3) 0.063(3) -0.028(2) -0.001(2) 0.004(2)
C40 0.056(3) 0.063(3) 0.055(3) -0.016(2) -0.003(2) -0.008(2)
B1 0.039(3) 0.053(3) 0.051(3) -0.018(2) -0.013(2) 0.000(2)

loop_
_atom_type_symbol
_atom_type_description
_atom_type_scat_dispersion_real
_atom_type_scat_dispersion_imag
_atom_type_scat_source
C C 0.0033 0.0016 'International Tables Vol C Tables 4.2.6.8 and 6.1.1.4'
H H 0.0000 0.0000 'International Tables Vol C Tables 4.2.6.8 and 6.1.1.4'
B B 0.0013 0.0007 'International Tables Vol C Tables 4.2.6.8 and 6.1.1.4'
N N 0.0061 0.0033 'International Tables Vol C Tables 4.2.6.8 and 6.1.1.4'

loop_
_geom_angle_atom_site_label_1
_geom_angle_atom_site_label_2
_geom_angle_atom_site_label_3
_geom_angle
C30 N1 C31 118.1(3)
C30 N1 C32 118.4(3)
C31 N1 C32 116.3(3)
C2 C1 C6 116.7(3)
C2 C1 B1 122.3(4)
C6 C1 B1 120.9(4)
C1 C2 C8 122.4(4)
C3 C2 C1 121.0(4)
C3 C2 C8 116.5(4)
C2 C3 H3 119.0
C4 C3 C2 121.9(4)
C4 C3 H3 119.0
C3 C4 C9 120.9(5)
C5 C4 C3 117.6(4)
C5 C4 C9 121.5(5)
C4 C5 H5 118.9
C4 C5 C6 122.1(4)
C6 C5 H5 118.9
C1 C6 C7 122.6(4)
C5 C6 C1 120.6(4)
C5 C6 C7 116.8(4)
C6 C7 H7A 109.5
C6 C7 H7B 109.5
C6 C7 H7C 109.5
H7A C7 H7B 109.5
H7A C7 H7C 109.5
H7B C7 H7C 109.5
C2 C8 H8A 109.5
C2 C8 H8B 109.5
C2 C8 H8C 109.5
H8A C8 H8B 109.5
H8A C8 H8C 109.5
H8B C8 H8C 109.5
C4 C9 H9A 109.5
C4 C9 H9B 109.5
C4 C9 H9C 109.5
H9A C9 H9B 109.5
H9A C9 H9C 109.5
H9B C9 H9C 109.5
C11 C10 B1 120.0(3)
C15 C10 C11 118.3(4)
C15 C10 B1 121.6(3)
C10 C11 C18 123.1(4)
C12 C11 C10 119.0(4)
C12 C11 C18 117.8(4)
C11 C12 H12 118.7
C13 C12 C11 122.5(4)
C13 C12 H12 118.7
C12 C13 C14 117.6(4)
C12 C13 C17 120.7(5)
C14 C13 C17 121.7(5)
C13 C14 H14 118.8
C13 C14 C15 122.4(4)
C15 C14 H14 118.8
C10 C15 C16 122.3(4)
C14 C15 C10 119.8(4)
C14 C15 C16 117.8(4)
C15 C16 H16A 109.5
C15 C16 H16B 109.5
C15 C16 H16C 109.5
H16A C16 H16B 109.5
H16A C16 H16C 109.5
H16B C16 H16C 109.5
C13 C17 H17A 109.5
C13 C17 H17B 109.5
C13 C17 H17C 109.5
H17A C17 H17B 109.5
H17A C17 H17C 109.5
H17B C17 H17C 109.5
C11 C18 H18A 109.5
C11 C18 H18B 109.5
C11 C18 H18C 109.5
H18A C18 H18B 109.5
H18A C18 H18C 109.5
H18B C18 H18C 109.5
C20 C19 C24 116.5(3)
C20 C19 B1 115.0(3)
C24 C19 B1 128.3(3)
C19 C20 H20 118.3
C21 C20 C19 123.5(4)
C21 C20 H20 118.3
C20 C21 H21 120.4
C20 C21 C22 119.2(4)
C22 C21 H21 120.4
C21 C22 H22 120.2
C23 C22 C21 119.6(4)
C23 C22 H22 120.2
C22 C23 H23 118.9
C22 C23 C24 122.3(4)
C24 C23 H23 118.9
C19 C24 C25 123.8(3)
C23 C24 C19 118.9(3)
C23 C24 C25 116.8(3)
C26 C25 C24 118.4(3)
C26 C25 C30 117.3(3)
C30 C25 C24 124.0(3)
C25 C26 H26 118.3
C27 C26 C25 123.3(4)
C27 C26 H26 118.3
C26 C27 H27 120.6
C28 C27 C26 118.8(4)
C28 C27 H27 120.6
C27 C28 H28 120.0
C27 C28 C29 120.1(4)
C29 C28 H28 120.0
C28 C29 H29 119.0
C28 C29 C30 121.9(4)
C30 C29 H29 119.0
N1 C30 C25 121.0(3)
C29 C30 N1 120.4(3)
C29 C30 C25 118.5(3)
N1 C31 H31A 108.1
N1 C31 H31B 108.1
N1 C31 C33 116.7(3)
H31A C31 H31B 107.3
C33 C31 H31A 108.1
C33 C31 H31B 108.1
C34 C33 C31 122.0(4)
C38 C33 C31 120.2(4)
C38 C33 C34 117.8(4)
C33 C34 H33 119.8
C33 C34 C35 120.4(5)
C35 C34 H33 119.8
C34 C35 H34 119.6
C36 C35 C34 120.8(6)
C36 C35 H34 119.6
C35 C36 H35 120.3
C35 C36 C37 119.5(6)
C37 C36 H35 120.3
C36 C37 H36 120.0
C36 C37 C38 120.1(5)
C38 C37 H36 120.0
C33 C38 C37 121.4(5)
C33 C38 H37 119.3
C37 C38 H37 119.3
N1 C32 H38A 109.3
N1 C32 H38B 109.3
N1 C32 C39 111.7(3)
H38A C32 H38B 107.9
C39 C32 H38A 109.3
C39 C32 H38B 109.3
C44 C39 C32 121.7(4)
C44 C39 C40 118.3(4)
C40 C39 C32 120.0(4)
C39 C44 H40 119.4
C39 C44 C43 121.3(4)
C43 C44 H40 119.4
C44 C43 H41 120.4
C42 C43 C44 119.2(4)
C42 C43 H41 120.4
C43 C42 H42 119.8
C41 C42 C43 120.4(4)
C41 C42 H42 119.8
C42 C41 H43 119.9
C42 C41 C40 120.2(4)
C40 C41 H43 119.9
C39 C40 H44 119.7
C41 C40 C39 120.6(4)
C41 C40 H44 119.7
C1 B1 C10 123.2(3)
C1 B1 C19 116.8(3)
C10 B1 C19 119.8(3)

loop_
_geom_bond_atom_site_label_1
_geom_bond_atom_site_label_2
_geom_bond_distance
N1 C30 1.408(4)
N1 C31 1.454(4)
N1 C32 1.458(4)
C1 C2 1.395(5)
C1 C6 1.411(5)
C1 B1 1.571(5)
C2 C3 1.388(5)
C2 C8 1.518(5)
C3 H3 0.9300
C3 C4 1.373(6)
C4 C5 1.369(6)
C4 C9 1.519(5)
C5 H5 0.9300
C5 C6 1.387(5)
C6 C7 1.499(5)
C7 H7A 0.9600
C7 H7B 0.9600
C7 H7C 0.9600
C8 H8A 0.9600
C8 H8B 0.9600
C8 H8C 0.9600
C9 H9A 0.9600
C9 H9B 0.9600
C9 H9C 0.9600
C10 C11 1.409(5)
C10 C15 1.401(5)
C10 B1 1.577(5)
C11 C12 1.393(5)
C11 C18 1.501(5)
C12 H12 0.9300
C12 C13 1.368(6)
C13 C14 1.375(6)
C13 C17 1.529(6)
C14 H14 0.9300
C14 C15 1.379(5)
C15 C16 1.511(5)
C16 H16A 0.9600
C16 H16B 0.9600
C16 H16C 0.9600
C17 H17A 0.9600
C17 H17B 0.9600
C17 H17C 0.9600
C18 H18A 0.9600
C18 H18B 0.9600
C18 H18C 0.9600
C19 C20 1.399(5)
C19 C24 1.419(5)
C19 B1 1.580(5)
C20 H20 0.9300
C20 C21 1.373(5)
C21 H21 0.9300
C21 C22 1.372(5)
C22 H22 0.9300
C22 C23 1.371(5)
C23 H23 0.9300
C23 C24 1.397(4)
C24 C25 1.495(5)
C25 C26 1.387(4)
C25 C30 1.414(5)
C26 H26 0.9300
C26 C27 1.376(5)
C27 H27 0.9300
C27 C28 1.360(5)
C28 H28 0.9300
C28 C29 1.378(5)
C29 H29 0.9300
C29 C30 1.387(4)
C31 H31A 0.9700
C31 H31B 0.9700
C31 C33 1.512(5)
C33 C34 1.383(5)
C33 C38 1.373(5)
C34 H33 0.9300
C34 C35 1.388(6)
C35 H34 0.9300
C35 C36 1.355(7)
C36 H35 0.9300
C36 C37 1.365(7)
C37 H36 0.9300
C37 C38 1.381(6)
C38 H37 0.9300
C32 H38A 0.9700
C32 H38B 0.9700
C32 C39 1.511(4)
C39 C44 1.371(5)
C39 C40 1.391(5)
C44 H40 0.9300
C44 C43 1.391(5)
C43 H41 0.9300
C43 C42 1.373(5)
C42 H42 0.9300
C42 C41 1.365(5)
C41 H43 0.9300
C41 C40 1.378(5)
C40 H44 0.9300

loop_
_geom_torsion_atom_site_label_1
_geom_torsion_atom_site_label_2
_geom_torsion_atom_site_label_3
_geom_torsion_atom_site_label_4
_geom_torsion
N1 C31 C33 C34 35.6(5)
N1 C31 C33 C38 -145.3(3)
N1 C32 C39 C44 -117.4(4)
N1 C32 C39 C40 64.8(5)
C1 C2 C3 C4 -2.0(7)
C2 C1 C6 C5 1.2(6)
C2 C1 C6 C7 180.0(4)
C2 C1 B1 C10 131.4(4)
C2 C1 B1 C19 -54.4(5)
C2 C3 C4 C5 2.0(7)
C2 C3 C4 C9 -177.8(4)
C3 C4 C5 C6 -0.4(6)
C4 C5 C6 C1 -1.1(6)
C4 C5 C6 C7 180.0(4)
C6 C1 C2 C3 0.3(6)
C6 C1 C2 C8 177.2(4)
C6 C1 B1 C10 -53.3(5)
C6 C1 B1 C19 120.9(4)
C8 C2 C3 C4 -179.0(4)
C9 C4 C5 C6 179.3(4)
C10 C11 C12 C13 -2.2(6)
C11 C10 C15 C14 -4.8(5)
C11 C10 C15 C16 170.0(3)
C11 C10 B1 C1 -62.8(5)
C11 C10 B1 C19 123.2(4)
C11 C12 C13 C14 -2.3(7)
C11 C12 C13 C17 177.3(4)
C12 C13 C14 C15 3.3(7)
C13 C14 C15 C10 0.3(6)
C13 C14 C15 C16 -174.7(4)
C15 C10 C11 C12 5.7(5)
C15 C10 C11 C18 -175.4(4)
C15 C10 B1 C1 120.3(4)
C15 C10 B1 C19 -53.7(5)
C17 C13 C14 C15 -176.3(4)
C18 C11 C12 C13 178.9(4)
C19 C20 C21 C22 -1.8(7)
C19 C24 C25 C26 -47.4(5)
C19 C24 C25 C30 139.0(4)
C20 C19 C24 C23 1.6(5)
C20 C19 C24 C25 173.4(4)
C20 C19 B1 C1 -35.1(5)
C20 C19 B1 C10 139.3(4)
C20 C21 C22 C23 1.4(6)
C21 C22 C23 C24 0.5(6)
C22 C23 C24 C19 -2.1(6)
C22 C23 C24 C25 -174.5(4)
C23 C24 C25 C26 124.6(4)
C23 C24 C25 C30 -49.0(5)
C24 C19 C20 C21 0.3(6)
C24 C19 B1 C1 149.9(4)
C24 C19 B1 C10 -35.7(5)
C24 C25 C26 C27 -173.0(4)
C24 C25 C30 N1 -5.9(6)
C24 C25 C30 C29 171.3(3)
C25 C26 C27 C28 1.3(7)
C26 C25 C30 N1 -179.6(3)
C26 C25 C30 C29 -2.3(5)
C26 C27 C28 C29 -2.3(7)
C27 C28 C29 C30 0.9(7)
C28 C29 C30 N1 178.7(4)
C28 C29 C30 C25 1.4(6)
C30 N1 C31 C33 -96.4(4)
C30 N1 C32 C39 -156.7(3)
C30 C25 C26 C27 1.0(6)
C31 N1 C30 C25 -57.3(5)
C31 N1 C30 C29 125.5(4)
C31 N1 C32 C39 53.7(4)
C31 C33 C34 C35 179.0(4)
C31 C33 C38 C37 -177.5(4)
C33 C34 C35 C36 -0.8(7)
C34 C33 C38 C37 1.7(6)
C34 C35 C36 C37 0.3(8)
C35 C36 C37 C38 1.2(8)
C36 C37 C38 C33 -2.2(7)
C38 C33 C34 C35 -0.2(6)
C32 N1 C30 C25 153.6(3)
C32 N1 C30 C29 -23.6(5)
C32 N1 C31 C33 53.4(4)
C32 C39 C44 C43 -177.2(4)
C32 C39 C40 C41 178.4(3)
C39 C44 C43 C42 -1.0(6)
C44 C39 C40 C41 0.5(6)
C44 C43 C42 C41 0.3(6)
C43 C42 C41 C40 0.8(6)
C42 C41 C40 C39 -1.2(6)
C40 C39 C44 C43 0.6(6)
B1 C1 C2 C3 175.8(4)
B1 C1 C2 C8 -7.3(6)
B1 C1 C6 C5 -174.4(3)
B1 C1 C6 C7 4.4(6)
B1 C10 C11 C12 -171.4(4)
B1 C10 C11 C18 7.5(6)
B1 C10 C15 C14 172.2(3)
B1 C10 C15 C16 -13.0(5)
B1 C19 C20 C21 -175.4(4)
B1 C19 C24 C23 176.6(4)
B1 C19 C24 C25 -11.6(6)
